data_1507324
loop_
_publ_author_name
'Su, Qibin'
'Beeler, Aaron B.'
'Lobkovsky, Emil'
'Porco, Jr, John A'
'Panek, James S.'

_publ_section_title
;
 Stereochemical diversity through cyclodimerization: synthesis of
 polyketide-like macrodiolides.
;
_journal_issue 12
_journal_name_full 'Organic letters'
_journal_page_first 2149
_journal_page_last 2152
_journal_paper_doi 10.1021/ol034608z
_journal_volume 5
_journal_year 2003
_chemical_formula_sum 'C18 H28 O6'
_chemical_formula_weight 340.40
_chemical_name_systematic
; 
 ? 
;
_space_group_IT_number 4
_symmetry_cell_setting monoclinic
_symmetry_space_group_name_Hall 'P 2yb'
_symmetry_space_group_name_H-M 'P 1 21 1'
_atom_sites_solution_hydrogens difmap
_atom_sites_solution_primary direct
_atom_sites_solution_secondary difmap
_audit_creation_method SHELXL-97
_cell_angle_alpha 90.00
_cell_angle_beta 102.618(2)
_cell_angle_gamma 90.00
_cell_formula_units_Z 2
_cell_length_a 9.3989(9)
_cell_length_b 10.2639(10)
_cell_length_c 10.2739(10)
_cell_measurement_temperature 173(2)
_cell_volume 967.18(16)
_computing_cell_refinement SAINT+
_computing_data_collection SMART
_computing_data_reduction SAINT+
_computing_molecular_graphics SHELXTL
_computing_publication_material SHELXTL
_computing_structure_refinement 'SHELXL-97 (Sheldrick, 1997)'
_computing_structure_solution 'SHELXS-97 (Sheldrick, 1990)'
_diffrn_ambient_temperature 173(2)
_diffrn_measured_fraction_theta_full 0.993
_diffrn_measured_fraction_theta_max 0.993
_diffrn_measurement_device_type 'Bruker 1K CCD'
_diffrn_measurement_method '0.3 deg. omega & phi scans'
_diffrn_radiation_monochromator graphite
_diffrn_radiation_source 'fine-focus sealed tube'
_diffrn_radiation_type MoK\a
_diffrn_radiation_wavelength 0.71073
_diffrn_reflns_av_R_equivalents 0.0281
_diffrn_reflns_av_sigmaI/netI 0.0357
_diffrn_reflns_limit_h_max 12
_diffrn_reflns_limit_h_min -12
_diffrn_reflns_limit_k_max 11
_diffrn_reflns_limit_k_min -13
_diffrn_reflns_limit_l_max 13
_diffrn_reflns_limit_l_min -13
_diffrn_reflns_number 8515
_diffrn_reflns_theta_full 28.28
_diffrn_reflns_theta_max 28.28
_diffrn_reflns_theta_min 2.66
_exptl_absorpt_coefficient_mu 0.087
_exptl_absorpt_correction_T_max 0.9914
_exptl_absorpt_correction_T_min 0.8496
_exptl_absorpt_correction_type SADABS
_exptl_crystal_colour colorless
_exptl_crystal_density_diffrn 1.169
_exptl_crystal_density_method 'not measured'
_exptl_crystal_description block
_exptl_crystal_F_000 368
_exptl_crystal_size_max 0.60
_exptl_crystal_size_mid 0.20
_exptl_crystal_size_min 0.10
_refine_diff_density_max 0.129
_refine_diff_density_min -0.165
_refine_diff_density_rms 0.032
_refine_ls_abs_structure_details 'Flack H D (1983), Acta Cryst. A39, 876-881'
_refine_ls_abs_structure_Flack -1.5(7)
_refine_ls_extinction_method none
_refine_ls_goodness_of_fit_ref 0.986
_refine_ls_hydrogen_treatment isotropic
_refine_ls_matrix_type full
_refine_ls_number_parameters 329
_refine_ls_number_reflns 4182
_refine_ls_number_restraints 1
_refine_ls_restrained_S_all 0.985
_refine_ls_R_factor_all 0.0509
_refine_ls_R_factor_gt 0.0365
_refine_ls_shift/su_max 0.104
_refine_ls_shift/su_mean 0.015
_refine_ls_structure_factor_coef Fsqd
_refine_ls_weighting_details 'calc w=1/[\s^2^(Fo^2^)+(0.0520P)^2^+0.0000P] where P=(Fo^2^+2Fc^2^)/3'
_refine_ls_weighting_scheme calc
_refine_ls_wR_factor_gt 0.0807
_refine_ls_wR_factor_ref 0.0869
_reflns_number_gt 3415
_reflns_number_total 4182
_reflns_threshold_expression >2sigma(I)
_cod_data_source_file ol034608zsi20030408_065000.cif
_cod_data_source_block porco10
_cod_depositor_comments
;
The following automatic conversions were performed:

'_symmetry_cell_setting' value 'Monoclinic' changed to 'monoclinic'
according to /home/saulius/struct/CIF-dictionaries/cif_core.dic
dictionary named 'cif_core.dic' version 2.4.1 from 2010-06-29.

Automatic conversion script
Id: cif_fix_values 1715 2011-07-08 13:25:40Z adriana 
;
_cod_original_sg_symbol_H-M P2(1)
_cod_database_code 1507324

loop_
_symmetry_equiv_pos_as_xyz
'x, y, z'
'-x, y+1/2, -z'

loop_
_atom_site_label
_atom_site_type_symbol
_atom_site_fract_x
_atom_site_fract_y
_atom_site_fract_z
_atom_site_U_iso_or_equiv
_atom_site_adp_type
_atom_site_occupancy
_atom_site_symmetry_multiplicity
_atom_site_calc_flag
O1 O 0.58744(14) 0.88179(15) 1.15791(15) 0.0519(4) Uani 1 1 d
O2 O 0.74360(12) 0.91917(14) 0.60879(11) 0.0436(3) Uani 1 1 d
O3 O 0.37213(12) 0.98506(13) 0.63685(12) 0.0387(3) Uani 1 1 d
O4 O 0.25861(16) 0.80664(15) 0.68779(14) 0.0538(4) Uani 1 1 d
O5 O 0.09952(12) 1.02716(13) 1.18552(10) 0.0368(3) Uani 1 1 d
O6 O 0.46496(11) 1.07026(11) 1.13406(11) 0.0355(3) Uani 1 1 d
C1 C 0.58088(17) 0.99537(18) 1.12890(15) 0.0326(4) Uani 1 1 d
C2 C 0.69602(17) 1.0710(2) 1.08029(17) 0.0350(4) Uani 1 1 d
H2B H 0.7851(19) 1.0191(18) 1.0924(16) 0.030(4) Uiso 1 1 d
H2A H 0.720(2) 1.143(2) 1.137(2) 0.042(5) Uiso 1 1 d
C3 C 0.64270(16) 1.11212(18) 0.93708(16) 0.0329(4) Uani 1 1 d
H3 H 0.5664(17) 1.1720(17) 0.9208(15) 0.020(4) Uiso 1 1 d
C4 C 0.70173(16) 1.07192(18) 0.83915(16) 0.0325(4) Uani 1 1 d
H4 H 0.784(2) 1.016(2) 0.8574(18) 0.036(5) Uiso 1 1 d
C5 C 0.65428(17) 1.11265(19) 0.69600(16) 0.0353(4) Uani 1 1 d
H5 H 0.5730(19) 1.1627(19) 0.6873(16) 0.029(4) Uiso 1 1 d
C6 C 0.61544(16) 0.9968(2) 0.60275(16) 0.0366(4) Uani 1 1 d
H6 H 0.5825(17) 1.0300(19) 0.5124(18) 0.033(4) Uiso 1 1 d
C7 C 0.50151(18) 0.9067(2) 0.63800(19) 0.0401(4) Uani 1 1 d
H7B H 0.5337(18) 0.872(2) 0.7266(19) 0.037(5) Uiso 1 1 d
H7A H 0.4790(19) 0.838(2) 0.5704(18) 0.036(5) Uiso 1 1 d
C8 C 0.25976(17) 0.9217(2) 0.67106(14) 0.0357(4) Uani 1 1 d
C9 C 0.14187(17) 1.0150(2) 0.68818(16) 0.0373(4) Uani 1 1 d
H9B H 0.123(2) 1.067(2) 0.608(2) 0.041(5) Uiso 1 1 d
H9A H 0.0591(19) 0.9646(19) 0.6952(17) 0.033(5) Uiso 1 1 d
C10 C 0.19106(16) 1.10045(18) 0.80886(15) 0.0310(3) Uani 1 1 d
H10 H 0.268(2) 1.159(2) 0.8084(17) 0.037(5) Uiso 1 1 d
C11 C 0.13517(16) 1.09423(17) 0.91576(15) 0.0292(3) Uani 1 1 d
H11 H 0.0518(19) 1.0337(18) 0.9120(16) 0.031(4) Uiso 1 1 d
C12 C 0.17751(16) 1.18023(17) 1.03609(16) 0.0294(3) Uani 1 1 d
H12 H 0.2578(18) 1.2296(17) 1.0282(15) 0.026(4) Uiso 1 1 d
C13 C 0.22195(16) 1.10132(17) 1.16460(15) 0.0303(3) Uani 1 1 d
H13 H 0.2522(17) 1.1612(17) 1.2340(16) 0.022(4) Uiso 1 1 d
C14 C 0.34123(17) 1.00224(19) 1.16479(17) 0.0337(4) Uani 1 1 d
H14B H 0.3081(18) 0.9324(18) 1.0932(17) 0.030(4) Uiso 1 1 d
H14A H 0.3748(19) 0.9570(19) 1.2529(18) 0.037(5) Uiso 1 1 d
C15 C 0.7722(2) 1.1968(2) 0.6549(2) 0.0463(5) Uani 1 1 d
H15C H 0.788(3) 1.278(3) 0.706(2) 0.073(8) Uiso 1 1 d
H15B H 0.859(3) 1.149(2) 0.666(2) 0.058(6) Uiso 1 1 d
H15A H 0.748(2) 1.213(2) 0.564(2) 0.052(6) Uiso 1 1 d
C16 C 0.7585(3) 0.8655(4) 0.4868(2) 0.0713(8) Uani 1 1 d
H16C H 0.676(4) 0.800(4) 0.446(3) 0.104(10) Uiso 1 1 d
H16B H 0.848(3) 0.825(2) 0.497(2) 0.058(6) Uiso 1 1 d
H16A H 0.732(4) 0.934(4) 0.423(4) 0.122(14) Uiso 1 1 d
C17 C 0.05199(19) 1.2717(2) 1.0461(2) 0.0388(4) Uani 1 1 d
H17C H -0.038(2) 1.221(2) 1.0483(19) 0.043(5) Uiso 1 1 d
H17B H 0.076(2) 1.316(2) 1.130(2) 0.050(6) Uiso 1 1 d
H17A H 0.0372(19) 1.333(2) 0.9718(19) 0.039(5) Uiso 1 1 d
C18 C 0.0700(2) 1.0401(3) 1.31371(19) 0.0498(5) Uani 1 1 d
H18B H 0.156(3) 1.024(3) 1.384(2) 0.064(7) Uiso 1 1 d
H18C H -0.008(3) 0.973(3) 1.323(2) 0.072(7) Uiso 1 1 d
H18A H 0.034(3) 1.131(3) 1.317(2) 0.065(7) Uiso 1 1 d

loop_
_atom_site_aniso_label
_atom_site_aniso_U_11
_atom_site_aniso_U_22
_atom_site_aniso_U_33
_atom_site_aniso_U_23
_atom_site_aniso_U_13
_atom_site_aniso_U_12
O1 0.0448(7) 0.0378(9) 0.0719(9) 0.0087(7) 0.0103(6) 0.0103(6)
O2 0.0351(6) 0.0594(9) 0.0359(6) -0.0071(6) 0.0070(5) 0.0119(6)
O3 0.0272(5) 0.0451(8) 0.0427(6) 0.0011(6) 0.0053(5) 0.0009(5)
O4 0.0620(8) 0.0461(10) 0.0583(9) 0.0058(7) 0.0241(7) -0.0016(7)
O5 0.0348(6) 0.0478(8) 0.0301(6) 0.0003(5) 0.0124(4) -0.0103(5)
O6 0.0269(5) 0.0342(7) 0.0459(7) 0.0039(5) 0.0088(5) 0.0011(5)
C1 0.0285(7) 0.0376(11) 0.0286(8) -0.0038(7) -0.0008(6) 0.0053(7)
C2 0.0249(7) 0.0430(12) 0.0352(8) -0.0083(8) 0.0023(6) 0.0003(7)
C3 0.0232(7) 0.0325(9) 0.0418(9) -0.0003(7) 0.0043(6) 0.0023(7)
C4 0.0225(7) 0.0360(10) 0.0370(8) -0.0008(7) 0.0019(6) 0.0029(7)
C5 0.0253(8) 0.0397(10) 0.0403(9) 0.0063(8) 0.0060(6) 0.0076(7)
C6 0.0281(8) 0.0512(12) 0.0290(8) 0.0031(8) 0.0028(6) 0.0085(8)
C7 0.0333(8) 0.0455(13) 0.0397(10) -0.0056(9) 0.0040(7) 0.0058(8)
C8 0.0372(8) 0.0480(12) 0.0211(7) 0.0008(8) 0.0048(6) -0.0030(8)
C9 0.0298(8) 0.0538(12) 0.0282(8) 0.0001(8) 0.0061(6) -0.0039(8)
C10 0.0235(7) 0.0361(10) 0.0331(7) 0.0029(7) 0.0053(6) -0.0037(7)
C11 0.0248(7) 0.0299(9) 0.0319(7) 0.0022(7) 0.0040(5) -0.0021(7)
C12 0.0243(7) 0.0280(9) 0.0365(9) 0.0004(7) 0.0083(6) -0.0046(6)
C13 0.0289(7) 0.0348(10) 0.0271(7) -0.0047(7) 0.0060(6) -0.0069(7)
C14 0.0302(8) 0.0358(10) 0.0348(8) 0.0061(8) 0.0068(6) -0.0029(7)
C15 0.0334(9) 0.0497(14) 0.0573(13) 0.0122(11) 0.0128(8) 0.0045(9)
C16 0.0560(14) 0.110(3) 0.0484(13) -0.0228(15) 0.0134(10) 0.0201(15)
C17 0.0337(9) 0.0336(10) 0.0497(11) -0.0024(9) 0.0105(8) 0.0003(7)
C18 0.0483(11) 0.0706(17) 0.0355(10) 0.0028(10) 0.0202(9) 0.0003(11)

loop_
_atom_type_symbol
_atom_type_description
_atom_type_scat_dispersion_real
_atom_type_scat_dispersion_imag
_atom_type_scat_source
C C 0.0033 0.0016 'International Tables Vol C Tables 4.2.6.8 and 6.1.1.4'
H H 0.0000 0.0000 'International Tables Vol C Tables 4.2.6.8 and 6.1.1.4'
O O 0.0106 0.0060 'International Tables Vol C Tables 4.2.6.8 and 6.1.1.4'

loop_
_geom_angle_atom_site_label_1
_geom_angle_atom_site_label_2
_geom_angle_atom_site_label_3
_geom_angle
C16 O2 C6 115.23(15)
C8 O3 C7 115.51(15)
C18 O5 C13 114.72(14)
C1 O6 C14 115.42(14)
O1 C1 O6 122.91(16)
O1 C1 C2 125.58(16)
O6 C1 C2 111.50(16)
C1 C2 C3 111.04(13)
C4 C3 C2 123.53(15)
C3 C4 C5 125.25(15)
C4 C5 C6 112.26(15)
C4 C5 C15 110.39(15)
C6 C5 C15 110.80(15)
O2 C6 C7 106.31(15)
O2 C6 C5 108.87(13)
C7 C6 C5 114.27(14)
O3 C7 C6 107.02(16)
O4 C8 O3 123.11(17)
O4 C8 C9 125.67(16)
O3 C8 C9 111.20(17)
C8 C9 C10 111.45(13)
C11 C10 C9 123.42(15)
C10 C11 C12 125.15(15)
C11 C12 C13 111.94(14)
C11 C12 C17 110.31(13)
C13 C12 C17 109.67(13)
O5 C13 C14 105.16(14)
O5 C13 C12 109.51(12)
C14 C13 C12 114.84(13)
O6 C14 C13 107.79(14)

loop_
_geom_bond_atom_site_label_1
_geom_bond_atom_site_label_2
_geom_bond_distance
O1 C1 1.202(2)
O2 C16 1.404(2)
O2 C6 1.434(2)
O3 C8 1.351(2)
O3 C7 1.456(2)
O4 C8 1.193(2)
O5 C18 1.410(2)
O5 C13 1.4345(19)
O6 C1 1.3438(19)
O6 C14 1.4491(19)
C1 C2 1.503(2)
C2 C3 1.507(2)
C3 C4 1.317(2)
C4 C5 1.500(2)
C5 C6 1.521(3)
C5 C15 1.535(3)
C6 C7 1.518(3)
C8 C9 1.504(3)
C9 C10 1.507(2)
C10 C11 1.319(2)
C11 C12 1.500(2)
C12 C13 1.527(2)
C12 C17 1.529(2)
C13 C14 1.513(2)

loop_
_cod_related_entry_id
_cod_related_entry_database
_cod_related_entry_code
1 ChemSpider 30651823
